data_2223950
loop_
_publ_author_name
'Dutkiewicz, Grzegorz'
'Chidan Kumar, C. S.'
'Yathirajan, H. S.'
'Narayana, B.'
'Kubicki, Maciej'

_publ_section_title
;
 (<i>E</i>)-3-(Biphenyl-4-yl)-1-(3-bromophenyl)prop-2-en-1-one
;
_journal_coeditor_code NK2009
_journal_issue 11
_journal_name_full 'Acta Crystallographica Section E'
_journal_page_first o2856
_journal_page_last o2857
_journal_paper_doi 10.1107/S1600536809043384
_journal_volume 65
_journal_year 2009
_chemical_formula_iupac 'C21 H15 Br O'
_chemical_formula_moiety 'C21 H15 Br O'
_chemical_formula_sum 'C21 H15 Br O'
_chemical_formula_weight 363.24
_chemical_name_systematic
;
(<i>E</i>)-3-(Biphenyl-4-yl)-1-(3-bromophenyl)prop-2-en-1-one
;
_space_group_IT_number 29
_symmetry_cell_setting orthorhombic
_symmetry_space_group_name_Hall 'P 2c -2ac'
_symmetry_space_group_name_H-M 'P c a 21'
_atom_sites_solution_hydrogens geom
_atom_sites_solution_primary direct
_atom_sites_solution_secondary difmap
_audit_creation_method SHELXL-97
_cell_angle_alpha 90.00
_cell_angle_beta 90.00
_cell_angle_gamma 90.00
_cell_formula_units_Z 4
_cell_length_a 6.0920(10)
_cell_length_b 7.2950(10)
_cell_length_c 36.619(2)
_cell_measurement_reflns_used 2900
_cell_measurement_temperature 295.0(10)
_cell_measurement_theta_max 26.8417
_cell_measurement_theta_min 2.2215
_cell_volume 1627.4(4)
_computing_cell_refinement 'CrysAlis Pro (Oxford Diffraction, 2006)'
_computing_data_collection 'CrysAlis Pro (Oxford Diffraction, 2006)'
_computing_data_reduction 'CrysAlis Pro (Oxford Diffraction, 2006)'
_computing_molecular_graphics 'Stereochemical Workstation Operation Manual (Siemens, 1989)'
_computing_publication_material 'SHELXL97 (Sheldrick, 2008)'
_computing_structure_refinement 'SHELXL97 (Sheldrick, 2008)'
_computing_structure_solution 'SIR92 (Altomare <i>et al.</i>,  1994)'
_diffrn_ambient_temperature 295.0(10)
_diffrn_detector_area_resol_mean 8.1929
_diffrn_measured_fraction_theta_full 0.999
_diffrn_measured_fraction_theta_max 0.917
_diffrn_measurement_device_type 'Oxford Diffraction Xcalibur Sapphire2 (large Be window)'
_diffrn_measurement_method \w
_diffrn_radiation_monochromator graphite
_diffrn_radiation_source 'Enhance (Mo) X-ray Source'
_diffrn_radiation_type MoK\a
_diffrn_radiation_wavelength 0.71073
_diffrn_reflns_av_R_equivalents 0.0217
_diffrn_reflns_av_sigmaI/netI 0.0280
_diffrn_reflns_limit_h_max 7
_diffrn_reflns_limit_h_min -5
_diffrn_reflns_limit_k_max 9
_diffrn_reflns_limit_k_min -5
_diffrn_reflns_limit_l_max 41
_diffrn_reflns_limit_l_min -45
_diffrn_reflns_number 5236
_diffrn_reflns_theta_full 25.00
_diffrn_reflns_theta_max 26.90
_diffrn_reflns_theta_min 2.22
_exptl_absorpt_coefficient_mu 2.528
_exptl_absorpt_correction_T_max 1.00000
_exptl_absorpt_correction_T_min 0.63195
_exptl_absorpt_correction_type multi-scan
_exptl_absorpt_process_details '(CrysAlis Pro; Oxford Diffraction, 2006)'
_exptl_crystal_colour colourless
_exptl_crystal_density_diffrn 1.483
_exptl_crystal_density_method 'not measured'
_exptl_crystal_description prism
_exptl_crystal_F_000 736
_exptl_crystal_size_max 0.4
_exptl_crystal_size_mid 0.2
_exptl_crystal_size_min 0.2
_refine_diff_density_max 0.251
_refine_diff_density_min -0.451
_refine_ls_abs_structure_details 'Flack (1983), 1133 Friedel pairs'
_refine_ls_abs_structure_Flack 0.059(11)
_refine_ls_extinction_method none
_refine_ls_goodness_of_fit_ref 1.052
_refine_ls_hydrogen_treatment constr
_refine_ls_matrix_type full
_refine_ls_number_parameters 208
_refine_ls_number_reflns 2766
_refine_ls_number_restraints 1
_refine_ls_restrained_S_all 1.052
_refine_ls_R_factor_all 0.0442
_refine_ls_R_factor_gt 0.0345
_refine_ls_shift/su_max 0.001
_refine_ls_shift/su_mean 0.000
_refine_ls_structure_factor_coef Fsqd
_refine_ls_weighting_details 'calc w=1/[\s^2^(Fo^2^)+(0.0500P)^2^+0.0000P] where P=(Fo^2^+2Fc^2^)/3'
_refine_ls_weighting_scheme calc
_refine_ls_wR_factor_gt 0.0828
_refine_ls_wR_factor_ref 0.0852
_reflns_number_gt 2209
_reflns_number_total 2766
_reflns_threshold_expression I>2\s(I)
_cod_data_source_file nk2009.cif
_cod_data_source_block I
_cod_database_code 2223950
_cod_database_fobs_code 2223950

loop_
_symmetry_equiv_pos_as_xyz
'x, y, z'
'-x, -y, z+1/2'
'-x+1/2, y, z+1/2'
'x+1/2, -y, z'

loop_
_atom_site_type_symbol
_atom_site_label
_atom_site_fract_x
_atom_site_fract_y
_atom_site_fract_z
_atom_site_U_iso_or_equiv
_atom_site_adp_type
_atom_site_calc_flag
_atom_site_refinement_flags
_atom_site_occupancy
_atom_site_disorder_assembly
_atom_site_disorder_group
C C1 0.6509(7) 0.7425(7) 0.79823(11) 0.0516(11) Uani d . 1 . .
H H1 0.5927 0.7379 0.7748 0.062 Uiso d R 1 . .
C C2 0.8449(7) 0.8289(5) 0.80447(11) 0.0532(10) Uani d . 1 . .
H H2 0.9194 0.8847 0.7853 0.064 Uiso d R 1 . .
C C3 0.9320(7) 0.8337(5) 0.83967(9) 0.0430(9) Uani d . 1 . .
H H3 1.0645 0.8938 0.8437 0.052 Uiso d R 1 . .
C C4 0.8253(6) 0.7506(5) 0.86911(10) 0.0333(7) Uani d . 1 . .
C C5 0.6238(6) 0.6661(4) 0.86149(11) 0.0407(9) Uani d . 1 . .
H H5 0.5454 0.6120 0.8804 0.049 Uiso d R 1 . .
C C6 0.5403(7) 0.6612(5) 0.82712(12) 0.0504(10) Uani d . 1 . .
H H6 0.4072 0.6026 0.8229 0.061 Uiso d R 1 . .
C C7 0.9218(6) 0.7517(5) 0.90615(9) 0.0302(7) Uani d . 1 . .
C C8 1.1289(5) 0.8263(5) 0.91272(10) 0.0376(8) Uani d . 1 . .
H H8 1.2081 0.8759 0.8934 0.045 Uiso d R 1 . .
C C9 1.2194(6) 0.8281(5) 0.94747(11) 0.0390(8) Uani d . 1 . .
H H9 1.3586 0.8776 0.9508 0.047 Uiso d R 1 . .
C C10 1.1075(6) 0.7580(5) 0.97729(10) 0.0364(8) Uani d . 1 . .
C C11 0.9024(6) 0.6836(5) 0.97075(10) 0.0424(9) Uani d . 1 . .
H H11 0.8234 0.6346 0.9902 0.051 Uiso d R 1 . .
C C12 0.8120(6) 0.6801(5) 0.93638(11) 0.0398(8) Uani d . 1 . .
H H12 0.6738 0.6284 0.9332 0.048 Uiso d R 1 . .
C C13 1.2154(6) 0.7575(6) 1.01312(11) 0.0449(9) Uani d . 1 . .
H H13 1.3613 0.7952 1.0136 0.054 Uiso d R 1 . .
C C14 1.1287(7) 0.7096(6) 1.04483(11) 0.0494(10) Uani d . 1 . .
H H14 0.9815 0.6761 1.0461 0.059 Uiso d R 1 . .
C C15 1.2648(7) 0.7089(5) 1.07855(11) 0.0476(9) Uani d . 1 . .
O O16 1.4619(5) 0.6988(4) 1.07694(8) 0.0696(9) Uani d . 1 . .
C C17 1.1481(6) 0.7302(5) 1.11410(10) 0.0412(8) Uani d . 1 . .
C C18 1.2662(6) 0.6895(4) 1.14615(10) 0.0380(8) Uani d . 1 . .
H H18 1.4069 0.6405 1.1447 0.046 Uiso d R 1 . .
C C19 1.1730(6) 0.7225(5) 1.17930(11) 0.0435(8) Uani d . 1 . .
C C20 0.9649(8) 0.7894(5) 1.18260(12) 0.0515(10) Uani d . 1 . .
H H20 0.9028 0.8092 1.2055 0.062 Uiso d R 1 . .
C C21 0.8486(6) 0.8273(5) 1.15093(14) 0.0487(11) Uani d . 1 . .
H H21 0.7074 0.8751 1.1526 0.058 Uiso d R 1 . .
C C22 0.9371(7) 0.7956(5) 1.11731(11) 0.0477(9) Uani d . 1 . .
H H22 0.8545 0.8183 1.0964 0.057 Uiso d R 1 . .
Br Br23 1.33920(7) 0.67882(6) 1.222156(16) 0.06635(16) Uani d . 1 . .

loop_
_atom_site_aniso_label
_atom_site_aniso_U_11
_atom_site_aniso_U_22
_atom_site_aniso_U_33
_atom_site_aniso_U_12
_atom_site_aniso_U_13
_atom_site_aniso_U_23
C1 0.071(3) 0.044(2) 0.040(2) 0.008(2) -0.014(2) -0.0040(19)
C2 0.071(3) 0.054(2) 0.035(2) -0.006(2) 0.0032(17) 0.0005(16)
C3 0.042(2) 0.054(2) 0.0327(18) -0.0073(18) 0.0040(14) -0.0016(15)
C4 0.038(2) 0.0254(16) 0.0363(17) 0.0042(15) 0.0029(14) -0.0008(13)
C5 0.044(2) 0.0343(19) 0.044(2) -0.0048(15) -0.0018(15) 0.0043(15)
C6 0.057(3) 0.045(2) 0.049(2) -0.0094(18) -0.0123(19) 0.0004(18)
C7 0.0334(19) 0.0240(15) 0.0332(16) 0.0007(14) 0.0039(13) 0.0004(12)
C8 0.036(2) 0.040(2) 0.0362(18) -0.0046(15) 0.0024(13) 0.0039(14)
C9 0.0300(19) 0.041(2) 0.046(2) -0.0043(15) -0.0044(15) -0.0022(15)
C10 0.037(2) 0.0369(18) 0.0354(18) -0.0008(15) -0.0013(13) -0.0026(15)
C11 0.043(2) 0.048(2) 0.036(2) -0.0089(17) 0.0034(15) 0.0064(16)
C12 0.031(2) 0.048(2) 0.0408(18) -0.0061(17) -0.0008(13) -0.0014(15)
C13 0.050(2) 0.042(2) 0.043(2) 0.0038(18) -0.0044(18) -0.0012(17)
C14 0.043(2) 0.066(3) 0.038(2) -0.0047(19) -0.0095(16) -0.0006(18)
C15 0.046(2) 0.056(2) 0.040(2) -0.0019(19) -0.0052(17) -0.0007(17)
O16 0.0414(18) 0.118(3) 0.0490(17) 0.0122(17) -0.0012(13) -0.0013(16)
C17 0.037(2) 0.046(2) 0.0412(19) -0.0037(17) -0.0081(14) -0.0013(16)
C18 0.0331(19) 0.0402(19) 0.0406(19) -0.0016(15) -0.0073(14) -0.0010(15)
C19 0.041(2) 0.048(2) 0.042(2) -0.0057(18) -0.0078(15) -0.0001(16)
C20 0.051(3) 0.058(2) 0.045(2) -0.001(2) 0.0027(17) -0.0004(18)
C21 0.035(2) 0.051(2) 0.060(3) -0.0022(18) -0.0076(17) 0.000(2)
C22 0.044(2) 0.047(2) 0.052(2) -0.0032(18) -0.0090(18) 0.0020(16)
Br23 0.0653(3) 0.0941(3) 0.03960(19) 0.0043(2) -0.0142(2) 0.0021(3)

loop_
_atom_type_symbol
_atom_type_description
_atom_type_scat_dispersion_real
_atom_type_scat_dispersion_imag
_atom_type_scat_source
C C 0.0033 0.0016 'International Tables Vol C Tables 4.2.6.8 and 6.1.1.4'
H H 0.0000 0.0000 'International Tables Vol C Tables 4.2.6.8 and 6.1.1.4'
O O 0.0106 0.0060 'International Tables Vol C Tables 4.2.6.8 and 6.1.1.4'
Br Br -0.2901 2.4595 'International Tables Vol C Tables 4.2.6.8 and 6.1.1.4'

loop_
_geom_angle_atom_site_label_1
_geom_angle_atom_site_label_2
_geom_angle_atom_site_label_3
_geom_angle_site_symmetry_1
_geom_angle_site_symmetry_3
_geom_angle
_geom_angle_publ_flag
C2 C1 C6 . . 119.5(4) ?
C2 C1 H1 . . 120.3 ?
C6 C1 H1 . . 120.2 ?
C1 C2 C3 . . 119.9(4) ?
C1 C2 H2 . . 120.0 ?
C3 C2 H2 . . 120.1 ?
C2 C3 C4 . . 121.7(4) ?
C2 C3 H3 . . 119.2 ?
C4 C3 H3 . . 119.2 ?
C3 C4 C5 . . 116.4(3) ?
C3 C4 C7 . . 121.4(3) ?
C5 C4 C7 . . 122.2(3) ?
C6 C5 C4 . . 121.6(4) ?
C6 C5 H5 . . 119.2 ?
C4 C5 H5 . . 119.2 ?
C5 C6 C1 . . 120.9(4) ?
C5 C6 H6 . . 119.5 ?
C1 C6 H6 . . 119.5 ?
C12 C7 C8 . . 116.3(3) ?
C12 C7 C4 . . 122.4(3) ?
C8 C7 C4 . . 121.3(3) ?
C9 C8 C7 . . 121.4(3) ?
C9 C8 H8 . . 119.3 ?
C7 C8 H8 . . 119.3 ?
C10 C9 C8 . . 121.6(3) ?
C10 C9 H9 . . 119.2 ?
C8 C9 H9 . . 119.2 ?
C11 C10 C9 . . 116.9(3) ?
C11 C10 C13 . . 124.0(3) ?
C9 C10 C13 . . 119.0(3) ?
C12 C11 C10 . . 121.9(3) ?
C12 C11 H11 . . 119.1 ?
C10 C11 H11 . . 119.1 ?
C11 C12 C7 . . 121.9(3) ?
C11 C12 H12 . . 119.1 ?
C7 C12 H12 . . 119.1 ?
C14 C13 C10 . . 127.3(4) ?
C14 C13 H13 . . 116.3 ?
C10 C13 H13 . . 116.3 ?
C13 C14 C15 . . 120.4(4) ?
C13 C14 H14 . . 119.8 ?
C15 C14 H14 . . 119.8 ?
O16 C15 C14 . . 121.0(4) ?
O16 C15 C17 . . 121.6(3) ?
C14 C15 C17 . . 117.3(4) ?
C22 C17 C18 . . 118.6(4) ?
C22 C17 C15 . . 123.8(3) ?
C18 C17 C15 . . 117.5(3) ?
C19 C18 C17 . . 119.5(4) ?
C19 C18 H18 . . 120.2 ?
C17 C18 H18 . . 120.2 ?
C18 C19 C20 . . 122.0(4) ?
C18 C19 Br23 . . 119.1(3) ?
C20 C19 Br23 . . 118.9(3) ?
C19 C20 C21 . . 118.2(4) ?
C19 C20 H20 . . 120.9 ?
C21 C20 H20 . . 120.9 ?
C22 C21 C20 . . 121.2(4) ?
C22 C21 H21 . . 119.4 ?
C20 C21 H21 . . 119.4 ?
C21 C22 C17 . . 120.4(4) ?
C21 C22 H22 . . 119.8 ?
C17 C22 H22 . . 119.8 ?

loop_
_geom_bond_atom_site_label_1
_geom_bond_atom_site_label_2
_geom_bond_site_symmetry_2
_geom_bond_distance
_geom_bond_publ_flag
C1 C2 . 1.358(6) ?
C1 C6 . 1.387(6) ?
C1 H1 . 0.9300 ?
C2 C3 . 1.394(5) ?
C2 H2 . 0.9300 ?
C3 C4 . 1.397(5) ?
C3 H3 . 0.9300 ?
C4 C5 . 1.401(5) ?
C4 C7 . 1.478(5) ?
C5 C6 . 1.358(5) ?
C5 H5 . 0.9300 ?
C6 H6 . 0.9300 ?
C7 C12 . 1.395(5) ?
C7 C8 . 1.395(5) ?
C8 C9 . 1.387(5) ?
C8 H8 . 0.9300 ?
C9 C10 . 1.385(5) ?
C9 H9 . 0.9300 ?
C10 C11 . 1.383(5) ?
C10 C13 . 1.468(5) ?
C11 C12 . 1.374(5) ?
C11 H11 . 0.9300 ?
C12 H12 . 0.9300 ?
C13 C14 . 1.323(6) ?
C13 H13 . 0.9300 ?
C14 C15 . 1.487(5) ?
C14 H14 . 0.9300 ?
C15 O16 . 1.204(5) ?
C15 C17 . 1.492(6) ?
C17 C22 . 1.376(6) ?
C17 C18 . 1.408(5) ?
C18 C19 . 1.361(5) ?
C18 H18 . 0.9300 ?
C19 C20 . 1.364(6) ?
C19 Br23 . 1.894(4) ?
C20 C21 . 1.387(6) ?
C20 H20 . 0.9300 ?
C21 C22 . 1.364(6) ?
C21 H21 . 0.9300 ?
C22 H22 . 0.9300 ?

loop_
_geom_hbond_atom_site_label_D
_geom_hbond_atom_site_label_H
_geom_hbond_atom_site_label_A
_geom_hbond_site_symmetry_A
_geom_hbond_distance_DH
_geom_hbond_distance_HA
_geom_hbond_distance_DA
_geom_hbond_angle_DHA
C3 H3 Cg1 4_575 0.93 2.85 3.583(5) 137.0
C6 H6 Cg1 4_465 0.93 2.78 3.516(5) 136.5
C9 H9 Cg2 4_575 0.93 2.87 3.544(5) 130.7
C12 H12 Cg2 4_465 0.93 2.97 3.655(5) 131.4
C21 H21 Cg3 4_475 0.93 2.83 3.505(5) 130.7

loop_
_geom_torsion_atom_site_label_1
_geom_torsion_atom_site_label_2
_geom_torsion_atom_site_label_3
_geom_torsion_atom_site_label_4
_geom_torsion_site_symmetry_1
_geom_torsion_site_symmetry_2
_geom_torsion_site_symmetry_3
_geom_torsion_site_symmetry_4
_geom_torsion
_geom_torsion_publ_flag
C6 C1 C2 C3 . . . . 0.6(6) ?
C1 C2 C3 C4 . . . . 0.3(6) ?
C2 C3 C4 C5 . . . . -1.4(5) ?
C2 C3 C4 C7 . . . . 178.2(4) ?
C3 C4 C5 C6 . . . . 1.7(5) ?
C7 C4 C5 C6 . . . . -178.0(3) ?
C4 C5 C6 C1 . . . . -0.9(6) ?
C2 C1 C6 C5 . . . . -0.3(6) ?
C3 C4 C7 C12 . . . . 175.8(3) ?
C5 C4 C7 C12 . . . . -4.6(5) ?
C3 C4 C7 C8 . . . . -3.8(5) ?
C5 C4 C7 C8 . . . . 175.8(3) ?
C12 C7 C8 C9 . . . . 0.1(5) ?
C4 C7 C8 C9 . . . . 179.7(3) ?
C7 C8 C9 C10 . . . . -0.7(5) ?
C8 C9 C10 C11 . . . . 0.9(5) ?
C8 C9 C10 C13 . . . . 177.7(4) ?
C9 C10 C11 C12 . . . . -0.5(5) ?
C13 C10 C11 C12 . . . . -177.1(4) ?
C10 C11 C12 C7 . . . . -0.2(6) ?
C8 C7 C12 C11 . . . . 0.3(5) ?
C4 C7 C12 C11 . . . . -179.3(3) ?
C11 C10 C13 C14 . . . . -9.0(7) ?
C9 C10 C13 C14 . . . . 174.4(4) ?
C10 C13 C14 C15 . . . . 177.1(4) ?
C13 C14 C15 O16 . . . . -21.7(6) ?
C13 C14 C15 C17 . . . . 155.4(4) ?
O16 C15 C17 C22 . . . . 160.0(4) ?
C14 C15 C17 C22 . . . . -17.1(5) ?
O16 C15 C17 C18 . . . . -16.7(6) ?
C14 C15 C17 C18 . . . . 166.3(3) ?
C22 C17 C18 C19 . . . . -2.6(5) ?
C15 C17 C18 C19 . . . . 174.2(3) ?
C17 C18 C19 C20 . . . . 1.9(6) ?
C17 C18 C19 Br23 . . . . -176.8(3) ?
C18 C19 C20 C21 . . . . -1.1(6) ?
Br23 C19 C20 C21 . . . . 177.6(3) ?
C19 C20 C21 C22 . . . . 1.2(6) ?
C20 C21 C22 C17 . . . . -2.0(6) ?
C18 C17 C22 C21 . . . . 2.7(6) ?
C15 C17 C22 C21 . . . . -173.9(3) ?

loop_
_cod_related_entry_id
_cod_related_entry_database
_cod_related_entry_code
1 ChemSpider 19546908
